data_7014764
loop_
_publ_author_name
'Savjani, Nicky'
'Lancaster, Simon J.'
'Bew, Sean'
'Hughes, David L.'
'Bochmann, Manfred'

_publ_section_title
;
 Synthesis and structures of gold perfluorophthalimido complexes.
;
_journal_issue 5
_journal_name_full 'Dalton transactions (Cambridge, England : 2003)'
_journal_page_first 1079
_journal_page_last 1090
_journal_paper_doi 10.1039/c0dt01134g
_journal_volume 40
_journal_year 2011
_chemical_formula_moiety 'C20 H6 Ag Au F8 N4 O4, C2 H3 N'
_chemical_formula_structural '[Au(F4-phthalimide)2-Ag(CNMe)2].MeCN'
_chemical_formula_sum 'C22 H9 Ag Au F8 N5 O4'
_chemical_formula_weight 864.18
_chemical_name_common 'Compound 10'
_chemical_name_systematic
;
?
;
_space_group_IT_number 2
_symmetry_cell_setting triclinic
_symmetry_space_group_name_Hall '-P 1'
_symmetry_space_group_name_H-M 'P -1'
_atom_sites_solution_hydrogens geom
_atom_sites_solution_primary direct
_atom_sites_solution_secondary difmap
_audit_creation_method 'SHELXL-97 and CrysAlisPro RED'
_cell_angle_alpha 94.1577(13)
_cell_angle_beta 94.4125(11)
_cell_angle_gamma 111.3597(12)
_cell_formula_units_Z 2
_cell_length_a 8.24928(9)
_cell_length_b 9.49150(15)
_cell_length_c 16.8812(3)
_cell_measurement_reflns_used 26250
_cell_measurement_temperature 140(1)
_cell_measurement_theta_max 32.4749
_cell_measurement_theta_min 3.3964
_cell_volume 1220.11(3)
_computing_cell_refinement
;
CrysAlisPro RED, Oxford Diffraction Ltd., Version 1.171.32.24
;
_computing_data_collection
;
CrysAlisPro CCD, Oxford Diffraction Ltd., Version 1.171.32.24
;
_computing_data_reduction
;
CrysAlisPro RED, Oxford Diffraction Ltd., Version 1.171.32.24
;
_computing_molecular_graphics 'ORTEP (Johnson, 1971 and Farrugia, 1997)'
_computing_publication_material 'SHELXL-97 (Sheldrick, 2008)'
_computing_structure_refinement 'SHELXL-97 (Sheldrick, 2008)'
_computing_structure_solution 'SHELXS-97 (Sheldrick, 2008)'
_diffrn_ambient_temperature 140(1)
_diffrn_detector_area_resol_mean 16.0050
_diffrn_measured_fraction_theta_full 0.998
_diffrn_measured_fraction_theta_max 0.998
_diffrn_measurement_device_type 'Oxford Diffraction Xcalibur 3/CCD'
_diffrn_measurement_method 'Thin slice \f and \w scans'
_diffrn_radiation_monochromator graphite
_diffrn_radiation_source 'Enhance (Mo) X-ray Source'
_diffrn_radiation_type Mo-K\a
_diffrn_radiation_wavelength 0.71073
_diffrn_reflns_av_R_equivalents 0.0412
_diffrn_reflns_av_sigmaI/netI 0.0263
_diffrn_reflns_limit_h_max 11
_diffrn_reflns_limit_h_min -11
_diffrn_reflns_limit_k_max 13
_diffrn_reflns_limit_k_min -13
_diffrn_reflns_limit_l_max 23
_diffrn_reflns_limit_l_min -23
_diffrn_reflns_number 34701
_diffrn_reflns_theta_full 30.00
_diffrn_reflns_theta_max 30.00
_diffrn_reflns_theta_min 3.41
_exptl_absorpt_coefficient_mu 6.911
_exptl_absorpt_correction_T_max 1.278
_exptl_absorpt_correction_T_min 0.676
_exptl_absorpt_correction_type multi-scan
_exptl_absorpt_process_details
;
CrysAlisPro RED, Oxford Diffraction Ltd., Version 1.171.32.24
Empirical absorption correction using spherical harmonics,
implemented in SCALE3 ABSPACK scaling algorithm.
;
_exptl_crystal_colour colourless
_exptl_crystal_density_diffrn 2.352
_exptl_crystal_density_method 'not measured'
_exptl_crystal_description block
_exptl_crystal_F_000 812
_exptl_crystal_size_max 0.28
_exptl_crystal_size_mid 0.18
_exptl_crystal_size_min 0.16
_refine_diff_density_max 0.863
_refine_diff_density_min -0.911
_refine_diff_density_rms 0.090
_refine_ls_extinction_method none
_refine_ls_goodness_of_fit_ref 1.042
_refine_ls_hydrogen_treatment mixed
_refine_ls_matrix_type full
_refine_ls_number_parameters 390
_refine_ls_number_reflns 7115
_refine_ls_number_restraints 12
_refine_ls_restrained_S_all 1.041
_refine_ls_R_factor_all 0.0211
_refine_ls_R_factor_gt 0.0174
_refine_ls_shift/su_max 0.058
_refine_ls_shift/su_mean 0.002
_refine_ls_structure_factor_coef Fsqd
_refine_ls_weighting_details 'calc w=1/[\s^2^(Fo^2^)+(0.0220P)^2^+0.0535P] where P=(Fo^2^+2Fc^2^)/3'
_refine_ls_weighting_scheme calc
_refine_ls_wR_factor_gt 0.0411
_refine_ls_wR_factor_ref 0.0418
_reflns_number_gt 6535
_reflns_number_total 7115
_reflns_threshold_expression I>2sigma(I)
_cod_data_source_file C0DT01134G.TXT
_cod_data_source_block nickys4
_cod_depositor_comments
;
The following automatic conversions were performed:
'_symmetry_cell_setting' value 'Triclinic' changed to 'triclinic'
according to '/home/saulius/struct/CIF-dictionaries/cif_core.dic'
dictionary named 'cif_core.dic' version 2.4.1 from 2010-06-29.

Automatic conversion script
Id: cif_fix_enum 1555 2011-01-17 13:19:09Z saulius 
;
_cod_original_cell_volume 1220.12(3)
_cod_original_sg_symbol_H-M P-1
_cod_database_code 7014764

loop_
_symmetry_equiv_pos_as_xyz
'x, y, z'
'-x, -y, -z'

loop_
_atom_site_label
_atom_site_type_symbol
_atom_site_fract_x
_atom_site_fract_y
_atom_site_fract_z
_atom_site_U_iso_or_equiv
_atom_site_adp_type
_atom_site_occupancy
_atom_site_symmetry_multiplicity
_atom_site_calc_flag
_atom_site_refinement_flags
_atom_site_disorder_assembly
_atom_site_disorder_group
Au Au 0.414860(10) 0.491064(9) 0.646836(5) 0.01725(3) Uani 1 1 d . . .
Ag Ag 0.65298(2) 0.81385(2) 0.664045(10) 0.02398(4) Uani 1 1 d . . .
N1 N 0.3125(2) 0.5206(2) 0.54115(10) 0.0178(3) Uani 1 1 d . . .
C2 C 0.3729(3) 0.6521(2) 0.50515(13) 0.0184(4) Uani 1 1 d . . .
O2 O 0.4975(2) 0.76794(19) 0.53036(10) 0.0266(4) Uani 1 1 d . . .
C3 C 0.2567(3) 0.6300(2) 0.42893(13) 0.0180(4) Uani 1 1 d . . .
C4 C 0.2568(3) 0.7228(3) 0.37103(14) 0.0229(4) Uani 1 1 d . . .
F4 F 0.37363(18) 0.86534(17) 0.37462(9) 0.0355(4) Uani 1 1 d . . .
C5 C 0.1306(3) 0.6669(3) 0.30485(14) 0.0240(5) Uani 1 1 d . . .
F5 F 0.1319(2) 0.75400(19) 0.24608(10) 0.0390(4) Uani 1 1 d . . .
C6 C 0.0070(3) 0.5220(3) 0.29913(13) 0.0228(5) Uani 1 1 d . . .
F6 F -0.11067(19) 0.46950(17) 0.23427(8) 0.0322(3) Uani 1 1 d . . .
C7 C 0.0055(3) 0.4287(2) 0.35866(13) 0.0203(4) Uani 1 1 d . . .
F7 F -0.11858(18) 0.28876(15) 0.35096(9) 0.0292(3) Uani 1 1 d . . .
C8 C 0.1315(3) 0.4826(2) 0.42342(12) 0.0175(4) Uani 1 1 d . . .
C9 C 0.1650(3) 0.4125(2) 0.49647(12) 0.0171(4) Uani 1 1 d . . .
O9 O 0.0806(2) 0.28906(17) 0.51499(10) 0.0243(3) Uani 1 1 d . . .
N11 N 0.5124(2) 0.4660(2) 0.75496(11) 0.0190(4) Uani 1 1 d . . .
C12 C 0.4213(3) 0.3582(2) 0.80261(13) 0.0190(4) Uani 1 1 d . . .
O12 O 0.2805(2) 0.25692(18) 0.78320(10) 0.0284(4) Uani 1 1 d . . .
C13 C 0.5303(3) 0.3898(2) 0.88193(13) 0.0180(4) Uani 1 1 d . . .
C14 C 0.5023(3) 0.3243(2) 0.95183(13) 0.0201(4) Uani 1 1 d . . .
F14 F 0.35508(18) 0.20827(15) 0.96058(8) 0.0276(3) Uani 1 1 d . . .
C15 C 0.6296(3) 0.3833(2) 1.01700(13) 0.0222(4) Uani 1 1 d . . .
F15 F 0.6044(2) 0.32317(16) 1.08610(8) 0.0304(3) Uani 1 1 d . . .
C16 C 0.7806(3) 0.5058(3) 1.01157(13) 0.0225(4) Uani 1 1 d . . .
F16 F 0.9008(2) 0.56240(17) 1.07548(8) 0.0332(3) Uani 1 1 d . . .
C17 C 0.8093(3) 0.5735(2) 0.94082(14) 0.0211(4) Uani 1 1 d . . .
F17 F 0.95710(18) 0.69316(16) 0.93859(9) 0.0312(3) Uani 1 1 d . . .
C18 C 0.6834(3) 0.5143(2) 0.87652(12) 0.0177(4) Uani 1 1 d . . .
C19 C 0.6699(3) 0.5643(2) 0.79491(12) 0.0173(4) Uani 1 1 d . . .
O19 O 0.7770(2) 0.67233(17) 0.76928(9) 0.0224(3) Uani 1 1 d . . .
N21 N 0.4878(3) 0.8663(2) 0.74938(13) 0.0280(4) Uani 1 1 d . . .
C22 C 0.3882(3) 0.8852(2) 0.78643(14) 0.0227(4) Uani 1 1 d . . .
C23 C 0.2580(3) 0.9100(3) 0.83333(15) 0.0288(5) Uani 1 1 d . . .
H23A H 0.2406 1.0003 0.8197 0.043 Uiso 1 1 calc R . .
H23B H 0.2983 0.9218 0.8892 0.043 Uiso 1 1 calc R . .
H23C H 0.1494 0.8243 0.8220 0.043 Uiso 1 1 calc R . .
N31 N 0.9179(2) 0.9478(2) 0.63703(13) 0.0300(5) Uani 1 1 d . . .
C32 C 1.0514(3) 0.9920(3) 0.61586(14) 0.0249(5) Uani 1 1 d . . .
C33 C 1.2254(3) 1.0467(3) 0.58864(18) 0.0329(6) Uani 1 1 d D . .
N41 N 0.6842(3) 0.0995(3) 0.94332(16) 0.0415(6) Uani 1 1 d . . .
C42 C 0.7877(3) 0.0676(3) 0.91469(15) 0.0267(5) Uani 1 1 d . . .
C43 C 0.9218(3) 0.0272(3) 0.87867(17) 0.0331(6) Uani 1 1 d . . .
H43A H 0.9895 -0.0006 0.9190 0.050 Uiso 1 1 calc R . .
H43B H 0.9971 0.1128 0.8551 0.050 Uiso 1 1 calc R . .
H43C H 0.8670 -0.0571 0.8382 0.050 Uiso 1 1 calc R . .
H33A H 1.305(6) 1.125(6) 0.628(3) 0.050 Uiso 0.50 1 d PD . .
H33B H 1.209(7) 1.090(8) 0.540(2) 0.050 Uiso 0.50 1 d PD . .
H33C H 1.271(7) 0.969(4) 0.578(4) 0.050 Uiso 0.50 1 d PD . .
H33D H 1.209(7) 0.990(6) 0.537(2) 0.050 Uiso 0.50 1 d PD . .
H33E H 1.300(6) 1.019(7) 0.625(3) 0.050 Uiso 0.50 1 d PD . .
H33F H 1.275(7) 1.1540(18) 0.583(4) 0.050 Uiso 0.50 1 d PD . .

loop_
_atom_site_aniso_label
_atom_site_aniso_U_11
_atom_site_aniso_U_22
_atom_site_aniso_U_33
_atom_site_aniso_U_23
_atom_site_aniso_U_13
_atom_site_aniso_U_12
Au 0.01970(4) 0.01800(4) 0.01329(4) 0.00249(3) 0.00107(3) 0.00613(3)
Ag 0.02000(8) 0.02640(9) 0.02261(9) 0.00448(7) 0.00471(6) 0.00437(7)
N1 0.0178(8) 0.0185(8) 0.0159(9) 0.0017(6) 0.0001(7) 0.0058(7)
C2 0.0165(9) 0.0229(10) 0.0161(10) 0.0037(8) 0.0035(8) 0.0070(8)
O2 0.0216(8) 0.0258(8) 0.0239(9) 0.0070(6) -0.0014(6) -0.0013(6)
C3 0.0172(9) 0.0210(10) 0.0162(10) 0.0034(8) 0.0029(8) 0.0071(8)
C4 0.0188(10) 0.0235(11) 0.0263(12) 0.0088(9) 0.0036(9) 0.0062(9)
F4 0.0262(7) 0.0302(8) 0.0419(9) 0.0208(7) -0.0027(6) -0.0010(6)
C5 0.0255(11) 0.0312(12) 0.0206(11) 0.0134(9) 0.0042(9) 0.0145(10)
F5 0.0395(8) 0.0449(9) 0.0320(9) 0.0236(7) -0.0023(7) 0.0128(7)
C6 0.0236(11) 0.0302(12) 0.0165(10) 0.0006(8) -0.0035(8) 0.0137(9)
F6 0.0365(8) 0.0367(8) 0.0214(7) 0.0012(6) -0.0119(6) 0.0146(7)
C7 0.0219(10) 0.0184(10) 0.0200(11) -0.0010(8) -0.0020(8) 0.0081(8)
F7 0.0303(7) 0.0180(6) 0.0314(8) -0.0004(5) -0.0119(6) 0.0034(6)
C8 0.0184(9) 0.0199(10) 0.0158(10) 0.0018(7) 0.0016(8) 0.0092(8)
C9 0.0189(9) 0.0180(9) 0.0152(10) 0.0013(7) 0.0015(7) 0.0080(8)
O9 0.0290(8) 0.0172(7) 0.0237(8) 0.0035(6) -0.0011(7) 0.0055(6)
N11 0.0219(9) 0.0193(9) 0.0148(9) 0.0033(6) 0.0009(7) 0.0065(7)
C12 0.0236(10) 0.0171(9) 0.0168(10) 0.0030(7) 0.0012(8) 0.0082(8)
O12 0.0279(8) 0.0232(8) 0.0260(9) 0.0061(7) -0.0019(7) 0.0004(7)
C13 0.0232(10) 0.0169(9) 0.0157(10) 0.0029(7) 0.0022(8) 0.0093(8)
C14 0.0254(11) 0.0169(10) 0.0204(11) 0.0052(8) 0.0048(8) 0.0097(8)
F14 0.0332(7) 0.0217(6) 0.0254(7) 0.0089(5) 0.0068(6) 0.0053(6)
C15 0.0358(12) 0.0237(10) 0.0147(10) 0.0067(8) 0.0044(9) 0.0190(10)
F15 0.0459(8) 0.0321(8) 0.0185(7) 0.0111(6) 0.0034(6) 0.0191(7)
C16 0.0272(11) 0.0246(11) 0.0178(11) 0.0004(8) -0.0045(8) 0.0138(9)
F16 0.0376(8) 0.0398(8) 0.0205(7) 0.0028(6) -0.0099(6) 0.0152(7)
C17 0.0210(10) 0.0206(10) 0.0218(11) 0.0025(8) -0.0004(8) 0.0084(8)
F17 0.0240(7) 0.0309(7) 0.0293(8) 0.0064(6) -0.0053(6) 0.0003(6)
C18 0.0219(10) 0.0175(9) 0.0152(10) 0.0035(7) 0.0017(8) 0.0090(8)
C19 0.0212(10) 0.0174(9) 0.0152(10) 0.0020(7) 0.0022(8) 0.0094(8)
O19 0.0219(8) 0.0222(8) 0.0221(8) 0.0067(6) 0.0039(6) 0.0058(6)
N21 0.0257(10) 0.0299(11) 0.0258(11) -0.0001(8) 0.0072(8) 0.0069(8)
C22 0.0275(11) 0.0183(10) 0.0202(11) 0.0030(8) 0.0018(9) 0.0060(9)
C23 0.0334(13) 0.0252(11) 0.0311(13) 0.0034(10) 0.0112(10) 0.0132(10)
N31 0.0224(10) 0.0291(10) 0.0346(12) 0.0042(9) 0.0055(9) 0.0045(8)
C32 0.0236(11) 0.0225(11) 0.0272(12) 0.0055(9) 0.0010(9) 0.0068(9)
C33 0.0213(11) 0.0308(13) 0.0480(17) 0.0156(11) 0.0122(11) 0.0075(10)
N41 0.0399(13) 0.0353(13) 0.0510(16) 0.0004(11) 0.0109(11) 0.0156(11)
C42 0.0295(12) 0.0206(11) 0.0286(13) 0.0001(9) 0.0001(10) 0.0089(9)
C43 0.0350(13) 0.0339(13) 0.0359(15) 0.0042(11) 0.0067(11) 0.0188(11)

loop_
_atom_type_symbol
_atom_type_description
_atom_type_scat_dispersion_real
_atom_type_scat_dispersion_imag
_atom_type_scat_source
C C 0.0033 0.0016 'International Tables Vol C Tables 4.2.6.8 and 6.1.1.4'
H H 0.0000 0.0000 'International Tables Vol C Tables 4.2.6.8 and 6.1.1.4'
Ag Ag -0.8971 1.1015 'International Tables Vol C Tables 4.2.6.8 and 6.1.1.4'
Au Au -2.0133 8.8022 'International Tables Vol C Tables 4.2.6.8 and 6.1.1.4'
F F 0.0171 0.0103 'International Tables Vol C Tables 4.2.6.8 and 6.1.1.4'
N N 0.0061 0.0033 'International Tables Vol C Tables 4.2.6.8 and 6.1.1.4'
O O 0.0106 0.0060 'International Tables Vol C Tables 4.2.6.8 and 6.1.1.4'

loop_
_geom_angle_atom_site_label_1
_geom_angle_atom_site_label_2
_geom_angle_atom_site_label_3
_geom_angle
_geom_angle_site_symmetry_1
_geom_angle_site_symmetry_3
_geom_angle_publ_flag
N1 Au N11 177.73(7) . . ?
N1 Au Ag 88.99(5) . . ?
N11 Au Ag 90.40(5) . . ?
N31 Ag N21 130.95(8) . . ?
N31 Ag O2 99.25(7) . . ?
N21 Ag O2 108.11(7) . . ?
N31 Ag O19 91.55(7) . . ?
N21 Ag O19 92.02(7) . . ?
O2 Ag O19 140.68(5) . . ?
N31 Ag Au 137.80(6) . . ?
N21 Ag Au 89.24(5) . . ?
O2 Ag Au 74.80(4) . . ?
O19 Ag Au 72.00(3) . . ?
C2 N1 C9 111.36(17) . . ?
C2 N1 Au 124.47(14) . . ?
C9 N1 Au 124.11(14) . . ?
O2 C2 N1 126.76(19) . . ?
O2 C2 C3 125.4(2) . . ?
N1 C2 C3 107.79(17) . . ?
C2 O2 Ag 124.14(14) . . ?
C4 C3 C8 121.1(2) . . ?
C4 C3 C2 132.3(2) . . ?
C8 C3 C2 106.56(18) . . ?
F4 C4 C3 122.8(2) . . ?
F4 C4 C5 118.5(2) . . ?
C3 C4 C5 118.7(2) . . ?
F5 C5 C6 119.8(2) . . ?
F5 C5 C4 119.7(2) . . ?
C6 C5 C4 120.5(2) . . ?
F6 C6 C5 119.5(2) . . ?
F6 C6 C7 119.8(2) . . ?
C5 C6 C7 120.7(2) . . ?
F7 C7 C8 122.3(2) . . ?
F7 C7 C6 118.69(19) . . ?
C8 C7 C6 119.0(2) . . ?
C7 C8 C3 120.0(2) . . ?
C7 C8 C9 132.0(2) . . ?
C3 C8 C9 107.92(17) . . ?
O9 C9 N1 125.92(19) . . ?
O9 C9 C8 127.71(19) . . ?
N1 C9 C8 106.35(17) . . ?
C19 N11 C12 111.35(17) . . ?
C19 N11 Au 124.29(14) . . ?
C12 N11 Au 123.98(14) . . ?
O12 C12 N11 125.95(19) . . ?
O12 C12 C13 126.8(2) . . ?
N11 C12 C13 107.28(17) . . ?
C14 C13 C18 120.52(19) . . ?
C14 C13 C12 132.6(2) . . ?
C18 C13 C12 106.83(18) . . ?
F14 C14 C13 122.59(19) . . ?
F14 C14 C15 118.6(2) . . ?
C13 C14 C15 118.8(2) . . ?
F15 C15 C16 119.3(2) . . ?
F15 C15 C14 120.0(2) . . ?
C16 C15 C14 120.6(2) . . ?
F16 C16 C15 119.7(2) . . ?
F16 C16 C17 119.5(2) . . ?
C15 C16 C17 120.8(2) . . ?
F17 C17 C18 123.0(2) . . ?
F17 C17 C16 118.71(19) . . ?
C18 C17 C16 118.3(2) . . ?
C17 C18 C13 120.9(2) . . ?
C17 C18 C19 131.4(2) . . ?
C13 C18 C19 107.54(18) . . ?
O19 C19 N11 126.69(19) . . ?
O19 C19 C18 126.33(19) . . ?
N11 C19 C18 106.98(18) . . ?
C19 O19 Ag 116.67(13) . . ?
C22 N21 Ag 172.22(19) . . ?
N21 C22 C23 179.2(3) . . ?
C22 C23 H23A 109.5 . . ?
C22 C23 H23B 109.5 . . ?
H23A C23 H23B 109.5 . . ?
C22 C23 H23C 109.5 . . ?
H23A C23 H23C 109.5 . . ?
H23B C23 H23C 109.5 . . ?
C32 N31 Ag 167.3(2) . . ?
N31 C32 C33 178.9(3) . . ?
C32 C33 H33A 109(3) . . ?
C32 C33 H33B 104(3) . . ?
H33A C33 H33B 109.4(15) . . ?
C32 C33 H33C 114(3) . . ?
H33A C33 H33C 110.0(15) . . ?
H33B C33 H33C 110.0(15) . . ?
C32 C33 H33D 104(3) . . ?
H33A C33 H33D 147(5) . . ?
H33B C33 H33D 59(3) . . ?
H33C C33 H33D 56(3) . . ?
C32 C33 H33E 107(3) . . ?
H33A C33 H33E 62(3) . . ?
H33B C33 H33E 149(5) . . ?
H33C C33 H33E 54(3) . . ?
H33D C33 H33E 110.3(15) . . ?
C32 C33 H33F 116(3) . . ?
H33A C33 H33F 53(3) . . ?
H33B C33 H33F 56(3) . . ?
H33C C33 H33F 130(5) . . ?
H33D C33 H33F 108.8(15) . . ?
H33E C33 H33F 110.3(15) . . ?
N41 C42 C43 179.4(3) . . ?
C42 C43 H43A 109.5 . . ?
C42 C43 H43B 109.5 . . ?
H43A C43 H43B 109.5 . . ?
C42 C43 H43C 109.5 . . ?
H43A C43 H43C 109.5 . . ?
H43B C43 H43C 109.5 . . ?

loop_
_geom_bond_atom_site_label_1
_geom_bond_atom_site_label_2
_geom_bond_distance
_geom_bond_site_symmetry_2
_geom_bond_publ_flag
Au N1 1.9972(17) . ?
Au N11 2.0030(17) . ?
Au Ag 2.95442(19) . ?
Ag N31 2.194(2) . ?
Ag N21 2.207(2) . ?
Ag O2 2.4358(16) . ?
Ag O19 2.6598(15) . ?
N1 C2 1.371(3) . ?
N1 C9 1.393(3) . ?
C2 O2 1.219(3) . ?
C2 C3 1.498(3) . ?
C3 C4 1.362(3) . ?
C3 C8 1.395(3) . ?
C4 F4 1.339(3) . ?
C4 C5 1.395(3) . ?
C5 F5 1.335(2) . ?
C5 C6 1.372(3) . ?
C6 F6 1.339(2) . ?
C6 C7 1.385(3) . ?
C7 F7 1.339(3) . ?
C7 C8 1.376(3) . ?
C8 C9 1.497(3) . ?
C9 O9 1.203(3) . ?
N11 C19 1.380(3) . ?
N11 C12 1.382(3) . ?
C12 O12 1.210(3) . ?
C12 C13 1.500(3) . ?
C13 C14 1.370(3) . ?
C13 C18 1.395(3) . ?
C14 F14 1.336(2) . ?
C14 C15 1.390(3) . ?
C15 F15 1.333(2) . ?
C15 C16 1.375(3) . ?
C16 F16 1.341(2) . ?
C16 C17 1.393(3) . ?
C17 F17 1.335(3) . ?
C17 C18 1.373(3) . ?
C18 C19 1.498(3) . ?
C19 O19 1.218(3) . ?
N21 C22 1.126(3) . ?
C22 C23 1.457(3) . ?
C23 H23A 0.9600 . ?
C23 H23B 0.9600 . ?
C23 H23C 0.9600 . ?
N31 C32 1.124(3) . ?
C32 C33 1.461(3) . ?
C33 H33A 0.960(10) . ?
C33 H33B 0.961(10) . ?
C33 H33C 0.956(10) . ?
C33 H33D 0.961(10) . ?
C33 H33E 0.952(10) . ?
C33 H33F 0.964(10) . ?
N41 C42 1.134(3) . ?
C42 C43 1.455(4) . ?
C43 H43A 0.9600 . ?
C43 H43B 0.9600 . ?
C43 H43C 0.9600 . ?

loop_
_geom_torsion_atom_site_label_1
_geom_torsion_atom_site_label_2
_geom_torsion_atom_site_label_3
_geom_torsion_atom_site_label_4
_geom_torsion
_geom_torsion_site_symmetry_1
_geom_torsion_site_symmetry_2
_geom_torsion_site_symmetry_3
_geom_torsion_site_symmetry_4
_geom_torsion_publ_flag
N1 Au Ag N31 -92.34(10) . . . . ?
N11 Au Ag N31 89.85(10) . . . . ?
N1 Au Ag N21 103.71(8) . . . . ?
N11 Au Ag N21 -74.10(8) . . . . ?
N1 Au Ag O2 -5.30(7) . . . . ?
N11 Au Ag O2 176.89(7) . . . . ?
N1 Au Ag O19 -163.92(6) . . . . ?
N11 Au Ag O19 18.27(7) . . . . ?
N11 Au N1 C2 79.3(18) . . . . ?
Ag Au N1 C2 4.81(17) . . . . ?
N11 Au N1 C9 -97.5(17) . . . . ?
Ag Au N1 C9 -171.93(16) . . . . ?
C9 N1 C2 O2 178.6(2) . . . . ?
Au N1 C2 O2 1.5(3) . . . . ?
C9 N1 C2 C3 -0.6(2) . . . . ?
Au N1 C2 C3 -177.67(14) . . . . ?
N1 C2 O2 Ag -9.5(3) . . . . ?
C3 C2 O2 Ag 169.52(15) . . . . ?
N31 Ag O2 C2 146.28(18) . . . . ?
N21 Ag O2 C2 -74.97(19) . . . . ?
O19 Ag O2 C2 42.3(2) . . . . ?
Au Ag O2 C2 9.10(17) . . . . ?
O2 C2 C3 C4 0.6(4) . . . . ?
N1 C2 C3 C4 179.8(2) . . . . ?
O2 C2 C3 C8 -179.7(2) . . . . ?
N1 C2 C3 C8 -0.5(2) . . . . ?
C8 C3 C4 F4 179.3(2) . . . . ?
C2 C3 C4 F4 -1.0(4) . . . . ?
C8 C3 C4 C5 -1.1(4) . . . . ?
C2 C3 C4 C5 178.6(2) . . . . ?
F4 C4 C5 F5 1.9(4) . . . . ?
C3 C4 C5 F5 -177.8(2) . . . . ?
F4 C4 C5 C6 -179.2(2) . . . . ?
C3 C4 C5 C6 1.1(4) . . . . ?
F5 C5 C6 F6 0.3(3) . . . . ?
C4 C5 C6 F6 -178.6(2) . . . . ?
F5 C5 C6 C7 178.7(2) . . . . ?
C4 C5 C6 C7 -0.2(4) . . . . ?
F6 C6 C7 F7 -2.3(3) . . . . ?
C5 C6 C7 F7 179.4(2) . . . . ?
F6 C6 C7 C8 177.5(2) . . . . ?
C5 C6 C7 C8 -0.8(4) . . . . ?
F7 C7 C8 C3 -179.3(2) . . . . ?
C6 C7 C8 C3 0.9(3) . . . . ?
F7 C7 C8 C9 -0.6(4) . . . . ?
C6 C7 C8 C9 179.6(2) . . . . ?
C4 C3 C8 C7 0.0(3) . . . . ?
C2 C3 C8 C7 -179.7(2) . . . . ?
C4 C3 C8 C9 -179.0(2) . . . . ?
C2 C3 C8 C9 1.3(2) . . . . ?
C2 N1 C9 O9 -177.0(2) . . . . ?
Au N1 C9 O9 0.1(3) . . . . ?
C2 N1 C9 C8 1.3(2) . . . . ?
Au N1 C9 C8 178.46(13) . . . . ?
C7 C8 C9 O9 -2.2(4) . . . . ?
C3 C8 C9 O9 176.7(2) . . . . ?
C7 C8 C9 N1 179.5(2) . . . . ?
C3 C8 C9 N1 -1.6(2) . . . . ?
N1 Au N11 C19 -92.4(17) . . . . ?
Ag Au N11 C19 -17.94(17) . . . . ?
N1 Au N11 C12 79.9(18) . . . . ?
Ag Au N11 C12 154.31(17) . . . . ?
C19 N11 C12 O12 -179.2(2) . . . . ?
Au N11 C12 O12 7.6(3) . . . . ?
C19 N11 C12 C13 0.2(2) . . . . ?
Au N11 C12 C13 -172.91(14) . . . . ?
O12 C12 C13 C14 -3.6(4) . . . . ?
N11 C12 C13 C14 176.9(2) . . . . ?
O12 C12 C13 C18 178.4(2) . . . . ?
N11 C12 C13 C18 -1.1(2) . . . . ?
C18 C13 C14 F14 177.7(2) . . . . ?
C12 C13 C14 F14 -0.1(4) . . . . ?
C18 C13 C14 C15 -0.5(3) . . . . ?
C12 C13 C14 C15 -178.3(2) . . . . ?
F14 C14 C15 F15 0.7(3) . . . . ?
C13 C14 C15 F15 178.98(19) . . . . ?
F14 C14 C15 C16 -177.9(2) . . . . ?
C13 C14 C15 C16 0.4(3) . . . . ?
F15 C15 C16 F16 0.4(3) . . . . ?
C14 C15 C16 F16 179.1(2) . . . . ?
F15 C15 C16 C17 -178.5(2) . . . . ?
C14 C15 C16 C17 0.1(3) . . . . ?
F16 C16 C17 F17 0.4(3) . . . . ?
C15 C16 C17 F17 179.3(2) . . . . ?
F16 C16 C17 C18 -179.4(2) . . . . ?
C15 C16 C17 C18 -0.4(3) . . . . ?
F17 C17 C18 C13 -179.5(2) . . . . ?
C16 C17 C18 C13 0.3(3) . . . . ?
F17 C17 C18 C19 -3.3(4) . . . . ?
C16 C17 C18 C19 176.5(2) . . . . ?
C14 C13 C18 C17 0.2(3) . . . . ?
C12 C13 C18 C17 178.5(2) . . . . ?
C14 C13 C18 C19 -176.82(19) . . . . ?
C12 C13 C18 C19 1.4(2) . . . . ?
C12 N11 C19 O19 -178.5(2) . . . . ?
Au N11 C19 O19 -5.4(3) . . . . ?
C12 N11 C19 C18 0.7(2) . . . . ?
Au N11 C19 C18 173.77(13) . . . . ?
C17 C18 C19 O19 1.3(4) . . . . ?
C13 C18 C19 O19 177.9(2) . . . . ?
C17 C18 C19 N11 -177.9(2) . . . . ?
C13 C18 C19 N11 -1.3(2) . . . . ?
N11 C19 O19 Ag 30.7(3) . . . . ?
C18 C19 O19 Ag -148.33(17) . . . . ?
N31 Ag O19 C19 -170.18(16) . . . . ?
N21 Ag O19 C19 58.75(16) . . . . ?
O2 Ag O19 C19 -63.51(18) . . . . ?
Au Ag O19 C19 -29.79(14) . . . . ?
N31 Ag N21 C22 141.0(15) . . . . ?
O2 Ag N21 C22 20.5(15) . . . . ?
O19 Ag N21 C22 -125.2(15) . . . . ?
Au Ag N21 C22 -53.2(15) . . . . ?
Ag N21 C22 C23 -38(19) . . . . ?
N21 Ag N31 C32 168.3(9) . . . . ?
O2 Ag N31 C32 -67.8(9) . . . . ?
O19 Ag N31 C32 74.2(9) . . . . ?
Au Ag N31 C32 9.7(10) . . . . ?
Ag N31 C32 C33 -40(15) . . . . ?
